data_7126727
loop_
_publ_author_name
'Taggart, Garrett A.'
'Lorzing, Gregory R.'
'Dworzak, Michael R.'
'Yap, Glenn P. A.'
'Bloch, Eric D.'

_publ_section_title
;
 Synthesis and characterization of low-nuclearity lantern-type porous
 coordination cages.
;
_journal_issue 63
_journal_name_full 'Chemical communications (Cambridge, England)'
_journal_page_first 8924
_journal_page_last 8927
_journal_paper_doi 10.1039/d0cc03266b
_journal_volume 56
_journal_year 2020
_chemical_formula_moiety 'C90 H70 Cu4 N2 O19'
_chemical_formula_sum 'C90 H70 Cu4 N2 O19'
_chemical_formula_weight 1737.64
_space_group_crystal_system tetragonal
_space_group_IT_number 87
_space_group_name_Hall '-I 4'
_space_group_name_H-M_alt 'I 4/m'
_atom_sites_solution_hydrogens geom
_atom_sites_solution_primary dual
_atom_sites_solution_secondary difmap
_audit_creation_date 2020-06-04
_audit_creation_method
; 
Olex2 1.2 
(compiled May 18 2018 14:05:52 for OlexSys, GUI svn.r5506) 
;
_audit_update_record
;
2020-06-05 deposited with the CCDC.	2020-06-19 downloaded from the CCDC.
;
_cell_angle_alpha 90
_cell_angle_beta 90
_cell_angle_gamma 90
_cell_formula_units_Z 2
_cell_length_a 12.8590(4)
_cell_length_b 12.8590(4)
_cell_length_c 23.9559(8)
_cell_measurement_reflns_used 4966
_cell_measurement_temperature 200(2)
_cell_measurement_theta_max 50.37
_cell_measurement_theta_min 3.69
_cell_volume 3961.2(2)
_computing_cell_refinement 'Bruker SAINT'
_computing_data_collection 'Bruker APEX2'
_computing_data_reduction 'Bruker SAINT'
_computing_molecular_graphics 'Olex2 (Dolomanov et al., 2009)'
_computing_publication_material 'Olex2 (Dolomanov et al., 2009)'
_computing_structure_refinement 'ShelXL (Sheldrick, 2015)'
_computing_structure_solution 'ShelXT (Sheldrick, 2015)'
_diffrn_ambient_temperature 200.0
_diffrn_detector_area_resol_mean 8.33
_diffrn_measured_fraction_theta_full 0.997
_diffrn_measured_fraction_theta_max 0.997
_diffrn_measurement_device_type 'Bruker APEX-II CCD'
_diffrn_measurement_method '\f and \w scans'
_diffrn_radiation_type CuK\a
_diffrn_radiation_wavelength 1.54178
_diffrn_reflns_av_R_equivalents 0.0297
_diffrn_reflns_av_unetI/netI 0.0171
_diffrn_reflns_Laue_measured_fraction_full 0.997
_diffrn_reflns_Laue_measured_fraction_max 0.997
_diffrn_reflns_limit_h_max 9
_diffrn_reflns_limit_h_min -12
_diffrn_reflns_limit_k_max 12
_diffrn_reflns_limit_k_min -12
_diffrn_reflns_limit_l_max 23
_diffrn_reflns_limit_l_min -23
_diffrn_reflns_number 10085
_diffrn_reflns_point_group_measured_fraction_full 0.997
_diffrn_reflns_point_group_measured_fraction_max 0.997
_diffrn_reflns_theta_full 50.434
_diffrn_reflns_theta_max 50.434
_diffrn_reflns_theta_min 3.901
_exptl_absorpt_coefficient_mu 1.825
_exptl_absorpt_correction_T_max 0.7500
_exptl_absorpt_correction_T_min 0.5705
_exptl_absorpt_correction_type multi-scan
_exptl_absorpt_process_details
; 
Olex2 1.2 
(compiled May 18 2018 14:05:52 for OlexSys, GUI svn.r5506) 
;
_exptl_crystal_colour green
_exptl_crystal_density_diffrn 1.457
_exptl_crystal_description block
_exptl_crystal_F_000 1784
_exptl_crystal_size_max 0.248
_exptl_crystal_size_mid 0.182
_exptl_crystal_size_min 0.073
_refine_diff_density_max 0.754
_refine_diff_density_min -0.441
_refine_diff_density_rms 0.109
_refine_ls_extinction_method none
_refine_ls_goodness_of_fit_ref 1.083
_refine_ls_hydrogen_treatment constr
_refine_ls_matrix_type full
_refine_ls_number_parameters 163
_refine_ls_number_reflns 1074
_refine_ls_number_restraints 48
_refine_ls_restrained_S_all 1.061
_refine_ls_R_factor_all 0.0863
_refine_ls_R_factor_gt 0.0739
_refine_ls_shift/su_max 0.000
_refine_ls_shift/su_mean 0.000
_refine_ls_structure_factor_coef Fsqd
_refine_ls_weighting_details 'w=1/[\s^2^(Fo^2^)+(0.1549P)^2^+19.7720P] where P=(Fo^2^+2Fc^2^)/3'
_refine_ls_weighting_scheme calc
_refine_ls_wR_factor_gt 0.2047
_refine_ls_wR_factor_ref 0.2346
_reflns_Friedel_coverage 0.000
_reflns_number_gt 893
_reflns_number_total 1074
_reflns_threshold_expression 'I > 2\s(I)'
_cod_data_source_file d0cc03266b2.cif
_cod_data_source_block eric411
_cod_depositor_comments 'Adding full bibliography for 7126725--7126728.cif.'
_cod_original_cell_volume 3961.2(3)
_cod_database_code 7126727
_shelx_shelxl_version_number 2018/3
_shelx_space_group_comment
; 
The symmetry employed for this shelxl refinement is uniquely defined 
by the following loop, which should always be used as a source of 
symmetry information in preference to the above space-group names. 
They are only intended as comments. 
;
_shelx_estimated_absorpt_t_max 0.878
_shelx_estimated_absorpt_t_min 0.660
_olex2_refinement_description
; 
1. Fixed Uiso 
 At 1.2 times of: 
  All C(H) groups 
 At 1.5 times of: 
  All C(H,H,H) groups 
2. Uiso/Uaniso restraints and constraints 
O4 \\sim C13 \\sim N1 \\sim C14 \\sim C15: within 2A with sigma of 0.002 and 
sigma for terminal atoms of 0.004 
3. Rigid body (RIGU) restrains 
 O4, C13, N1, C14, C15 
 with sigma for 1-2 distances of 0.002 and sigma for 1-3 distances of 0.002 
4. Others 
 Fixed Sof: H12A(0.5) H12B(0.5) H12C(0.5) O4(0.25) C13(0.25) H13(0.25) 
 N1(0.25) C14(0.25) H14A(0.25) H14B(0.25) H14C(0.25) C15(0.25) H15A(0.25) 
 H15B(0.25) H15C(0.25) 
5.a Free rotating group: 
 O4(C13,N1,C14,C15) 
5.b Me refined with riding coordinates: 
 C14(H14A,H14B,H14C), C15(H15A,H15B,H15C) 
5.c Aromatic/amide H refined with riding coordinates: 
 C3(H3), C4(H4), C5(H5), C7(H7), C8(H8), C10(H10), C13(H13) 
5.d Idealised Me refined as rotating group: 
 C12(H12A,H12B,H12C) 
;
_olex2_submission_special_instructions 'No special instructions were received'

loop_
_space_group_symop_operation_xyz
'x, y, z'
'-x, -y, z'
'-y, x, z'
'y, -x, z'
'x+1/2, y+1/2, z+1/2'
'-x+1/2, -y+1/2, z+1/2'
'-y+1/2, x+1/2, z+1/2'
'y+1/2, -x+1/2, z+1/2'
'-x, -y, -z'
'x, y, -z'
'y, -x, -z'
'-y, x, -z'
'-x+1/2, -y+1/2, -z+1/2'
'x+1/2, y+1/2, -z+1/2'
'y+1/2, -x+1/2, -z+1/2'
'-y+1/2, x+1/2, -z+1/2'

loop_
_atom_site_label
_atom_site_type_symbol
_atom_site_fract_x
_atom_site_fract_y
_atom_site_fract_z
_atom_site_U_iso_or_equiv
_atom_site_adp_type
_atom_site_occupancy
_atom_site_site_symmetry_order
_atom_site_calc_flag
_atom_site_refinement_flags_posn
_atom_site_refinement_flags_adp
_atom_site_refinement_flags_occupancy
_atom_site_disorder_assembly
_atom_site_disorder_group
Cu1 Cu 0.500000 0.500000 0.39491(7) 0.0500(9) Uani 1 4 d S T P A .
Cu2 Cu 0.500000 0.500000 0.28683(7) 0.0534(9) Uani 1 4 d S T P . .
O1 O 0.4563(4) 0.3557(3) 0.38870(17) 0.0585(14) Uani 1 1 d . . . . .
O2 O 0.4285(4) 0.3657(3) 0.29643(17) 0.0588(14) Uani 1 1 d . . . . .
O3 O 0.500000 0.500000 0.500000 0.086(5) Uani 1 8 d S T P . .
C1 C 0.4246(5) 0.3190(5) 0.3426(2) 0.0520(19) Uani 1 1 d . . . . .
C2 C 0.3781(6) 0.2121(6) 0.3441(2) 0.063(2) Uani 1 1 d . . . . .
C3 C 0.3357(7) 0.1685(6) 0.2963(3) 0.084(3) Uani 1 1 d . . . . .
H3 H 0.333713 0.206950 0.262505 0.101 Uiso 1 1 calc R . . . .
C4 C 0.2965(9) 0.0693(8) 0.2983(4) 0.115(4) Uani 1 1 d . . . . .
H4 H 0.266905 0.039794 0.265573 0.138 Uiso 1 1 calc R . . . .
C5 C 0.2992(10) 0.0115(8) 0.3469(3) 0.115(4) Uani 1 1 d . . . . .
H5 H 0.272360 -0.057312 0.347312 0.138 Uiso 1 1 calc R . . . .
C6 C 0.3415(8) 0.0544(7) 0.3956(3) 0.089(3) Uani 1 1 d . . . . .
C7 C 0.3798(7) 0.1552(6) 0.3925(3) 0.073(2) Uani 1 1 d . . . . .
H7 H 0.408167 0.185895 0.425173 0.088 Uiso 1 1 calc R . . . .
C8 C 0.3403(10) 0.0480(9) 0.500000 0.089(4) Uani 1 2 d S T P . .
H8 H 0.330204 0.121193 0.500000 0.107 Uiso 1 2 calc RS T P . .
C9 C 0.3477(9) -0.0060(7) 0.4496(3) 0.094(3) Uani 1 1 d . . . . .
C10 C 0.3594(7) -0.1144(7) 0.4494(3) 0.088(3) Uani 1 1 d . . . . .
H10 H 0.363152 -0.150872 0.414919 0.106 Uiso 1 1 calc R . . . .
C11 C 0.3656(11) -0.1693(10) 0.500000 0.090(4) Uani 1 2 d S T P . .
C12 C 0.3790(13) -0.2846(9) 0.500000 0.104(4) Uani 1 2 d S T P . .
H12A H 0.368525 -0.311428 0.462118 0.155 Uiso 0.5 1 calc GR . . . .
H12B H 0.327927 -0.316148 0.525216 0.155 Uiso 0.5 1 calc GR . . . .
H12C H 0.449346 -0.302031 0.512667 0.155 Uiso 0.5 1 calc GR . . . .
O4 O 0.487(4) 0.489(3) 0.1995(4) 0.081(4) Uani 0.25 1 d . U . A -1
C13 C 0.534(3) 0.543(2) 0.1662(5) 0.083(4) Uani 0.25 1 d G U . A -1
H13 H 0.582563 0.591142 0.181044 0.099 Uiso 0.25 1 calc R . . A -1
N1 N 0.5229(17) 0.5405(13) 0.1097(5) 0.084(5) Uani 0.25 1 d G U . A -1
C14 C 0.450(3) 0.469(3) 0.0836(5) 0.086(5) Uani 0.25 1 d G U . A -1
H14A H 0.452425 0.477850 0.043004 0.129 Uiso 0.25 1 calc R . . A -1
H14B H 0.469593 0.397272 0.093074 0.129 Uiso 0.25 1 calc R . . A -1
H14C H 0.379783 0.483087 0.097174 0.129 Uiso 0.25 1 calc R . . A -1
C15 C 0.582(2) 0.6087(19) 0.0735(8) 0.088(5) Uani 0.25 1 d G U . A -1
H15A H 0.563370 0.595345 0.034503 0.133 Uiso 0.25 1 calc R . . A -1
H15B H 0.566924 0.681284 0.082785 0.133 Uiso 0.25 1 calc R . . A -1
H15C H 0.656716 0.595450 0.078685 0.133 Uiso 0.25 1 calc R . . A -1

loop_
_atom_site_aniso_label
_atom_site_aniso_U_11
_atom_site_aniso_U_22
_atom_site_aniso_U_33
_atom_site_aniso_U_23
_atom_site_aniso_U_13
_atom_site_aniso_U_12
Cu1 0.0610(11) 0.0610(11) 0.0279(12) 0.000 0.000 0.000
Cu2 0.0675(11) 0.0675(11) 0.0253(12) 0.000 0.000 0.000
O1 0.079(3) 0.065(3) 0.031(3) 0.001(2) 0.000(2) -0.006(2)
O2 0.080(3) 0.065(3) 0.032(3) 0.001(2) -0.003(2) -0.004(2)
O3 0.110(7) 0.110(7) 0.039(8) 0.000 0.000 0.000
C1 0.059(4) 0.065(5) 0.033(4) -0.002(3) 0.001(3) 0.005(4)
C2 0.087(5) 0.067(5) 0.035(4) -0.008(3) -0.007(3) -0.009(4)
C3 0.124(7) 0.077(6) 0.051(5) -0.002(4) -0.022(4) -0.026(5)
C4 0.178(11) 0.114(8) 0.053(6) 0.001(5) -0.038(6) -0.046(7)
C5 0.198(12) 0.094(7) 0.053(6) 0.006(5) -0.016(6) -0.059(7)
C6 0.145(9) 0.083(6) 0.040(5) 0.000(4) -0.001(4) -0.028(6)
C7 0.120(7) 0.070(5) 0.030(4) -0.002(3) -0.005(4) -0.024(4)
C8 0.147(12) 0.081(8) 0.039(7) 0.000 0.000 -0.033(7)
C9 0.144(9) 0.090(7) 0.050(5) 0.001(4) -0.001(4) -0.041(6)
C10 0.131(8) 0.078(6) 0.056(5) 0.001(4) -0.002(4) -0.031(5)
C11 0.120(11) 0.087(9) 0.062(8) 0.000 0.000 -0.024(7)
C12 0.173(14) 0.071(8) 0.066(8) 0.000 0.000 0.007(8)
O4 0.106(12) 0.104(13) 0.033(6) 0.007(7) -0.021(9) 0.039(8)
C13 0.108(12) 0.106(13) 0.034(6) 0.008(7) -0.020(9) 0.038(8)
N1 0.110(12) 0.107(13) 0.035(6) 0.009(7) -0.018(9) 0.038(8)
C14 0.113(13) 0.108(13) 0.038(7) 0.007(8) -0.018(9) 0.037(9)
C15 0.115(13) 0.111(13) 0.040(7) 0.010(8) -0.016(9) 0.034(9)

loop_
_atom_type_symbol
_atom_type_description
_atom_type_scat_dispersion_real
_atom_type_scat_dispersion_imag
_atom_type_scat_source
C C 0.0181 0.0091 'International Tables Vol C Tables 4.2.6.8 and 6.1.1.4'
H H 0.0000 0.0000 'International Tables Vol C Tables 4.2.6.8 and 6.1.1.4'
Cu Cu -1.9646 0.5888 'International Tables Vol C Tables 4.2.6.8 and 6.1.1.4'
N N 0.0311 0.0180 'International Tables Vol C Tables 4.2.6.8 and 6.1.1.4'
O O 0.0492 0.0322 'International Tables Vol C Tables 4.2.6.8 and 6.1.1.4'

loop_
_geom_angle_atom_site_label_1
_geom_angle_atom_site_label_2
_geom_angle_atom_site_label_3
_geom_angle
_geom_angle_site_symmetry_1
_geom_angle_site_symmetry_3
_geom_angle_publ_flag
O1 Cu1 Cu2 85.62(12) 3_655 . ?
O1 Cu1 Cu2 85.62(12) 2_665 . ?
O1 Cu1 Cu2 85.62(12) 4_565 . ?
O1 Cu1 Cu2 85.62(12) . . ?
O1 Cu1 O1 171.2(2) 4_565 3_655 ?
O1 Cu1 O1 89.665(19) . 3_655 ?
O1 Cu1 O1 89.67(2) 2_665 3_655 ?
O1 Cu1 O1 171.2(2) . 2_665 ?
O1 Cu1 O1 89.665(19) . 4_565 ?
O1 Cu1 O1 89.666(19) 2_665 4_565 ?
O1 Cu1 O3 94.38(12) 3_655 . ?
O1 Cu1 O3 94.38(12) . . ?
O1 Cu1 O3 94.38(12) 2_665 . ?
O1 Cu1 O3 94.38(12) 4_565 . ?
O3 Cu1 Cu2 180.0 . . ?
O2 Cu2 Cu1 83.30(13) 4_565 . ?
O2 Cu2 Cu1 83.30(13) 2_665 . ?
O2 Cu2 Cu1 83.30(13) 3_655 . ?
O2 Cu2 Cu1 83.30(13) . . ?
O2 Cu2 O2 89.22(3) 2_665 4_565 ?
O2 Cu2 O2 89.22(3) 2_665 3_655 ?
O2 Cu2 O2 166.6(3) . 2_665 ?
O2 Cu2 O2 89.22(3) . 3_655 ?
O2 Cu2 O2 166.6(3) 3_655 4_565 ?
O2 Cu2 O2 89.22(3) . 4_565 ?
O2 Cu2 O4 98.7(15) 3_655 . ?
O2 Cu2 O4 102.3(7) 2_665 . ?
O2 Cu2 O4 94.7(15) 4_565 . ?
O2 Cu2 O4 91.1(7) . . ?
O4 Cu2 Cu1 174.0(6) . . ?
C1 O1 Cu1 121.0(4) . . ?
C1 O2 Cu2 122.6(4) . . ?
O1 C1 C2 116.7(5) . . ?
O2 C1 O1 125.0(6) . . ?
O2 C1 C2 118.3(5) . . ?
C3 C2 C1 120.5(6) . . ?
C7 C2 C1 120.3(6) . . ?
C7 C2 C3 119.2(7) . . ?
C2 C3 H3 120.2 . . ?
C4 C3 C2 119.5(8) . . ?
C4 C3 H3 120.2 . . ?
C3 C4 H4 119.4 . . ?
C3 C4 C5 121.3(8) . . ?
C5 C4 H4 119.4 . . ?
C4 C5 H5 120.0 . . ?
C4 C5 C6 120.0(8) . . ?
C6 C5 H5 120.0 . . ?
C5 C6 C9 122.0(8) . . ?
C7 C6 C5 117.5(7) . . ?
C7 C6 C9 120.5(7) . . ?
C2 C7 C6 122.6(6) . . ?
C2 C7 H7 118.7 . . ?
C6 C7 H7 118.7 . . ?
C9 C8 H8 120.1 . . ?
C9 C8 H8 120.1 10_556 . ?
C9 C8 C9 119.7(12) 10_556 . ?
C8 C9 C6 118.7(9) . . ?
C8 C9 C10 120.3(8) . . ?
C10 C9 C6 120.9(7) . . ?
C9 C10 H10 119.9 . . ?
C9 C10 C11 120.2(8) . . ?
C11 C10 H10 119.9 . . ?
C10 C11 C10 119.3(12) . 10_556 ?
C10 C11 C12 120.4(6) 10_556 . ?
C10 C11 C12 120.4(6) . . ?
C11 C12 H12A 109.5 . . ?
C11 C12 H12A 109.5(9) . 10_556 ?
C11 C12 H12B 109.5 . . ?
C11 C12 H12B 109(2) . 10_556 ?
C11 C12 H12C 109.5(16) . 10_556 ?
C11 C12 H12C 109.5 . . ?
H12A C12 H12A 135.6 . 10_556 ?
H12A C12 H12B 36.1 . 10_556 ?
H12A C12 H12B 109.5 . . ?
H12A C12 H12B 109.5 10_556 10_556 ?
H12A C12 H12C 109.5 10_556 10_556 ?
H12A C12 H12C 109.5 . . ?
H12A C12 H12C 76.1 . 10_556 ?
H12B C12 H12A 36.1 . 10_556 ?
H12B C12 H12B 76.1 . 10_556 ?
H12B C12 H12C 135.6 . 10_556 ?
H12B C12 H12C 109.5 . . ?
H12B C12 H12C 109.5 10_556 10_556 ?
H12C C12 H12A 76.1 . 10_556 ?
H12C C12 H12B 135.6 . 10_556 ?
H12C C12 H12C 36.1 . 10_556 ?
C13 O4 Cu2 125.0(11) . . ?
O4 C13 H13 117.0 . . ?
O4 C13 N1 126.0 . . ?
N1 C13 H13 117.0 . . ?
C13 N1 C14 120.5 . . ?
C13 N1 C15 121.8 . . ?
C15 N1 C14 117.7 . . ?
N1 C14 H14A 109.5 . . ?
N1 C14 H14B 109.5 . . ?
N1 C14 H14C 109.5 . . ?
H14A C14 H14B 109.5 . . ?
H14A C14 H14C 109.5 . . ?
H14B C14 H14C 109.5 . . ?
N1 C15 H15A 109.5 . . ?
N1 C15 H15B 109.5 . . ?
N1 C15 H15C 109.5 . . ?
H15A C15 H15B 109.5 . . ?
H15A C15 H15C 109.5 . . ?
H15B C15 H15C 109.5 . . ?

loop_
_geom_bond_atom_site_label_1
_geom_bond_atom_site_label_2
_geom_bond_distance
_geom_bond_site_symmetry_2
_geom_bond_publ_flag
Cu1 Cu2 2.589(2) . ?
Cu1 O1 1.944(4) 3_655 ?
Cu1 O1 1.944(4) 4_565 ?
Cu1 O1 1.944(4) 2_665 ?
Cu1 O1 1.944(4) . ?
Cu1 O3 2.5176(16) . ?
Cu2 O2 1.970(5) 4_565 ?
Cu2 O2 1.970(5) 2_665 ?
Cu2 O2 1.970(5) . ?
Cu2 O2 1.970(5) 3_655 ?
Cu2 O4 2.104(10) . ?
O1 C1 1.268(7) . ?
O2 C1 1.260(7) . ?
C1 C2 1.499(10) . ?
C2 C3 1.387(9) . ?
C2 C7 1.371(9) . ?
C3 H3 0.9500 . ?
C3 C4 1.372(12) . ?
C4 H4 0.9500 . ?
C4 C5 1.382(12) . ?
C5 H5 0.9500 . ?
C5 C6 1.400(11) . ?
C6 C7 1.388(10) . ?
C6 C9 1.511(11) . ?
C7 H7 0.9500 . ?
C8 H8 0.9500 . ?
C8 C9 1.397(10) . ?
C8 C9 1.397(10) 10_556 ?
C9 C10 1.402(13) . ?
C10 H10 0.9500 . ?
C10 C11 1.406(10) . ?
C11 C12 1.492(17) . ?
C12 H12A 0.98(4) 10_556 ?
C12 H12A 0.9800 . ?
C12 H12B 0.9800 . ?
C12 H12B 0.98(11) 10_556 ?
C12 H12C 0.9800 . ?
C12 H12C 0.98(7) 10_556 ?
O4 C13 1.2165 . ?
C13 H13 0.9500 . ?
C13 N1 1.3625 . ?
N1 C14 1.4535 . ?
N1 C15 1.4501 . ?
C14 H14A 0.9800 . ?
C14 H14B 0.9800 . ?
C14 H14C 0.9800 . ?
C15 H15A 0.9800 . ?
C15 H15B 0.9800 . ?
C15 H15C 0.9800 . ?

loop_
_geom_torsion_atom_site_label_1
_geom_torsion_atom_site_label_2
_geom_torsion_atom_site_label_3
_geom_torsion_atom_site_label_4
_geom_torsion
_geom_torsion_site_symmetry_1
_geom_torsion_site_symmetry_2
_geom_torsion_site_symmetry_3
_geom_torsion_site_symmetry_4
_geom_torsion_publ_flag
Cu1 O1 C1 O2 8.1(9) . . . . ?
Cu1 O1 C1 C2 -171.2(4) . . . . ?
Cu2 O2 C1 O1 7.0(9) . . . . ?
Cu2 O2 C1 C2 -173.6(4) . . . . ?
Cu2 O4 C13 N1 -176(3) . . . . ?
O1 C1 C2 C3 176.0(7) . . . . ?
O1 C1 C2 C7 -5.8(10) . . . . ?
O2 C1 C2 C3 -3.4(11) . . . . ?
O2 C1 C2 C7 174.8(7) . . . . ?
C1 C2 C3 C4 178.0(8) . . . . ?
C1 C2 C7 C6 -177.4(8) . . . . ?
C2 C3 C4 C5 -0.5(17) . . . . ?
C3 C2 C7 C6 0.8(14) . . . . ?
C3 C4 C5 C6 0.7(19) . . . . ?
C4 C5 C6 C7 -0.1(17) . . . . ?
C4 C5 C6 C9 -179.1(11) . . . . ?
C5 C6 C7 C2 -0.6(15) . . . . ?
C5 C6 C9 C8 -148.6(11) . . . . ?
C5 C6 C9 C10 30.6(16) . . . . ?
C6 C9 C10 C11 179.6(10) . . . . ?
C7 C2 C3 C4 -0.2(14) . . . . ?
C7 C6 C9 C8 32.4(16) . . . . ?
C7 C6 C9 C10 -148.3(10) . . . . ?
C8 C9 C10 C11 -1.1(17) . . . . ?
C9 C6 C7 C2 178.4(9) . . . . ?
C9 C8 C9 C6 -178.8(7) 10_556 . . . ?
C9 C8 C9 C10 2(2) 10_556 . . . ?
C9 C10 C11 C10 0.3(19) . . . 10_556 ?
C9 C10 C11 C12 -179.5(12) . . . . ?
O4 C13 N1 C14 0.0 . . . . ?
O4 C13 N1 C15 180.0 . . . . ?
